data_4304987
loop_
_publ_author_name
'Jing-Lin Chen'
'Chen-Huey Lin'
'Jian-Hong Chen'
'Yun Chi'
'Yuan-Chieh Chiu'
'Pi-Tai Chou'
'Cheng-Hsuan Lai'
'Gene-Hsiang Lee'
'Arthur J. Carty'

_publ_section_title
;
Reactions of the (2-Pyridyl) Pyrrolide Platinum(II) Complex Driven by
Sterically Encumbered Chelation: A Model for the Reversible Attack of
Alcohol at the Coordinated Carbon Monoxide
;
_journal_name_full 'Inorganic Chemistry'
_journal_page_first 5154
_journal_page_last 5161
_journal_paper_doi 10.1021/ic800117v
_journal_volume 47
_journal_year 2008
_chemical_formula_sum 'C27 H19 F12 N5 Pt'
_chemical_formula_weight 836.56
_chemical_name_systematic
; 
 ? 
;
_space_group_IT_number 9
_symmetry_cell_setting monoclinic
_symmetry_space_group_name_Hall 'C -2yc'
_symmetry_space_group_name_H-M 'C 1 c 1'
_atom_sites_solution_hydrogens geom
_atom_sites_solution_primary direct
_atom_sites_solution_secondary difmap
_audit_creation_method SHELXL-97
_cell_angle_alpha 90.00
_cell_angle_beta 94.111(1)
_cell_angle_gamma 90.00
_cell_formula_units_Z 4
_cell_length_a 15.7640(8)
_cell_length_b 10.1650(5)
_cell_length_c 18.4604(9)
_cell_measurement_reflns_used 6273
_cell_measurement_temperature 295(2)
_cell_measurement_theta_max 23.01
_cell_measurement_theta_min 2.21
_cell_volume 2950.5(3)
_computing_cell_refinement 'Bruker SAINT'
_computing_data_collection 'Bruker SMART'
_computing_data_reduction 'Bruker SAINT'
_computing_molecular_graphics 'Bruker SHELXTL'
_computing_publication_material 'Bruker SHELXTL'
_computing_structure_refinement 'SHELXL-97 (Sheldrick, 1997)'
_computing_structure_solution 'SHELXS-97 (Sheldrick, 1990)'
_diffrn_ambient_temperature 295(2)
_diffrn_measured_fraction_theta_full 0.999
_diffrn_measured_fraction_theta_max 0.999
_diffrn_measurement_device_type 'BRUKER SMART APEXCCD area detector'
_diffrn_measurement_method 'omega scans'
_diffrn_radiation_monochromator graphite
_diffrn_radiation_source 'fine-focus sealed tube'
_diffrn_radiation_type MoK\a
_diffrn_radiation_wavelength 0.71073
_diffrn_reflns_av_R_equivalents 0.0360
_diffrn_reflns_av_sigmaI/netI 0.0564
_diffrn_reflns_limit_h_max 20
_diffrn_reflns_limit_h_min -20
_diffrn_reflns_limit_k_max 13
_diffrn_reflns_limit_k_min -13
_diffrn_reflns_limit_l_max 23
_diffrn_reflns_limit_l_min -23
_diffrn_reflns_number 18975
_diffrn_reflns_theta_full 27.50
_diffrn_reflns_theta_max 27.50
_diffrn_reflns_theta_min 2.21
_exptl_absorpt_coefficient_mu 4.859
_exptl_absorpt_correction_T_max 0.5294
_exptl_absorpt_correction_T_min 0.2811
_exptl_absorpt_correction_type multi-scan
_exptl_crystal_colour light-yellow
_exptl_crystal_density_diffrn 1.883
_exptl_crystal_density_meas ?
_exptl_crystal_density_method 'not measured'
_exptl_crystal_description block
_exptl_crystal_F_000 1608
_exptl_crystal_size_max 0.35
_exptl_crystal_size_mid 0.25
_exptl_crystal_size_min 0.15
_refine_diff_density_max 0.996
_refine_diff_density_min -0.680
_refine_diff_density_rms 0.075
_refine_ls_abs_structure_details 'Flack H D (1983), Acta Cryst. A39, 876-881'
_refine_ls_abs_structure_Flack 0.003(6)
_refine_ls_extinction_method none
_refine_ls_goodness_of_fit_ref 0.919
_refine_ls_hydrogen_treatment constr
_refine_ls_matrix_type full
_refine_ls_number_parameters 409
_refine_ls_number_reflns 6760
_refine_ls_number_restraints 2
_refine_ls_restrained_S_all 0.919
_refine_ls_R_factor_all 0.0309
_refine_ls_R_factor_gt 0.0277
_refine_ls_shift/su_max 0.002
_refine_ls_shift/su_mean 0.000
_refine_ls_structure_factor_coef Fsqd
_refine_ls_weighting_details 'calc w=1/[\s^2^(Fo^2^)+(0.0010P)^2^+0.0000P] where P=(Fo^2^+2Fc^2^)/3'
_refine_ls_weighting_scheme calc
_refine_ls_wR_factor_gt 0.0555
_refine_ls_wR_factor_ref 0.0568
_reflns_number_gt 6314
_reflns_number_total 6760
_reflns_threshold_expression >2sigma(I)
_cod_data_source_file ic800117v-file003_3.cif
_cod_data_source_block complex4
_cod_depositor_comments
;
The following automatic conversions were performed:
'_symmetry_cell_setting' value 'Monoclinic' changed to 'monoclinic'
according to '/home/saulius/struct/CIF-dictionaries/cif_core.dic'
dictionary named 'cif_core.dic' version 2.4.1 from 2010-06-29.

Automatic conversion script
Id: cif_fix_enum 1527 2010-12-29 10:47:43Z saulius 

The following automatic conversions were performed:

'_exptl_crystal_density_meas' value 'not_measured' was changed to '?'
- the value is perceived as not measured.

Automatic conversion script
Id: cif_fix_values 3008 2015-01-20 13:52:24Z robertas 
;
_cod_database_code 4304987

loop_
_symmetry_equiv_pos_as_xyz
'x, y, z'
'x, -y, z+1/2'
'x+1/2, y+1/2, z'
'x+1/2, -y+1/2, z+1/2'

loop_
_atom_site_label
_atom_site_type_symbol
_atom_site_fract_x
_atom_site_fract_y
_atom_site_fract_z
_atom_site_U_iso_or_equiv
_atom_site_adp_type
_atom_site_occupancy
_atom_site_symmetry_multiplicity
_atom_site_calc_flag
_atom_site_refinement_flags
_atom_site_disorder_assembly
_atom_site_disorder_group
Pt Pt 0.498598(15) 0.782213(13) 0.247224(15) 0.03606(5) Uani 1 1 d . . .
N1 N 0.5714(2) 0.9428(4) 0.2244(2) 0.0404(9) Uani 1 1 d . . .
N2 N 0.5340(3) 0.7319(4) 0.1480(2) 0.0407(9) Uani 1 1 d . . .
N3 N 0.3740(3) 1.0049(5) 0.2412(2) 0.0557(13) Uani 1 1 d . . .
N4 N 0.4718(2) 0.8498(4) 0.3471(2) 0.0375(8) Uani 1 1 d . . .
N5 N 0.4056(3) 0.5395(4) 0.2944(2) 0.0482(10) Uani 1 1 d . . .
C1 C 0.5845(4) 1.0458(6) 0.2680(3) 0.0535(14) Uani 1 1 d . . .
H1 H 0.5595 1.0468 0.3122 0.064 Uiso 1 1 calc R . .
C2 C 0.6334(4) 1.1506(7) 0.2503(4) 0.0744(18) Uani 1 1 d . . .
H2 H 0.6420 1.2211 0.2821 0.089 Uiso 1 1 calc R . .
C3 C 0.6699(5) 1.1499(7) 0.1844(4) 0.083(2) Uani 1 1 d . . .
H3 H 0.7033 1.2202 0.1712 0.100 Uiso 1 1 calc R . .
C4 C 0.6563(4) 1.0438(6) 0.1385(4) 0.0684(17) Uani 1 1 d . . .
H4 H 0.6798 1.0429 0.0937 0.082 Uiso 1 1 calc R . .
C5 C 0.6075(4) 0.9383(6) 0.1590(3) 0.0421(14) Uani 1 1 d . . .
C6 C 0.5877(3) 0.8203(5) 0.1180(3) 0.0442(11) Uani 1 1 d . . .
C7 C 0.6098(4) 0.7710(6) 0.0511(3) 0.0505(13) Uani 1 1 d . . .
C8 C 0.5690(4) 0.6519(6) 0.0413(3) 0.0558(13) Uani 1 1 d . . .
H8 H 0.5723 0.5964 0.0016 0.067 Uiso 1 1 calc R . .
C9 C 0.5225(3) 0.6290(5) 0.1005(3) 0.0471(12) Uani 1 1 d . . .
C10 C 0.6667(5) 0.8283(7) -0.0004(3) 0.0685(18) Uani 1 1 d . . .
C11 C 0.4703(4) 0.5131(7) 0.1125(3) 0.0645(16) Uani 1 1 d . . .
C12 C 0.3187(5) 1.0426(7) 0.1872(3) 0.0727(19) Uani 1 1 d . . .
H12 H 0.3401 1.0670 0.1435 0.087 Uiso 1 1 calc R . .
C13 C 0.2331(4) 1.0480(7) 0.1917(4) 0.0732(19) Uani 1 1 d . . .
H13 H 0.1975 1.0752 0.1522 0.088 Uiso 1 1 calc R . .
C14 C 0.2004(4) 1.0126(6) 0.2554(4) 0.0661(16) Uani 1 1 d . . .
H14 H 0.1423 1.0175 0.2605 0.079 Uiso 1 1 calc R . .
C15 C 0.2553(3) 0.9697(5) 0.3121(3) 0.0544(13) Uani 1 1 d . . .
H15 H 0.2344 0.9429 0.3556 0.065 Uiso 1 1 calc R . .
C16 C 0.3419(3) 0.9669(5) 0.3034(3) 0.0412(11) Uani 1 1 d . . .
C17 C 0.4049(4) 0.9249(6) 0.3620(3) 0.0368(13) Uani 1 1 d . . .
C18 C 0.4065(3) 0.9462(5) 0.4368(3) 0.0430(11) Uani 1 1 d . . .
C19 C 0.4763(4) 0.8784(5) 0.4682(3) 0.0504(13) Uani 1 1 d . . .
H19 H 0.4935 0.8735 0.5174 0.060 Uiso 1 1 calc R . .
C20 C 0.5143(3) 0.8207(5) 0.4127(3) 0.0437(11) Uani 1 1 d . . .
C21 C 0.3505(4) 1.0306(6) 0.4775(3) 0.0529(13) Uani 1 1 d . . .
C22 C 0.5918(4) 0.7382(6) 0.4183(3) 0.0514(13) Uani 1 1 d . . .
C23 C 0.4387(3) 0.6265(5) 0.2727(3) 0.0429(11) Uani 1 1 d . . .
C24 C 0.3743(3) 0.4198(5) 0.3281(3) 0.0510(13) Uani 1 1 d . . .
C25 C 0.4490(5) 0.3294(7) 0.3427(5) 0.082(2) Uani 1 1 d . . .
H25A H 0.4734 0.3092 0.2978 0.123 Uiso 1 1 calc R . .
H25B H 0.4305 0.2497 0.3645 0.123 Uiso 1 1 calc R . .
H25C H 0.4909 0.3717 0.3751 0.123 Uiso 1 1 calc R . .
C26 C 0.3074(4) 0.3586(7) 0.2759(4) 0.0727(18) Uani 1 1 d . . .
H26A H 0.2610 0.4191 0.2670 0.109 Uiso 1 1 calc R . .
H26B H 0.2869 0.2790 0.2965 0.109 Uiso 1 1 calc R . .
H26C H 0.3318 0.3389 0.2309 0.109 Uiso 1 1 calc R . .
C27 C 0.3366(5) 0.4625(7) 0.3983(4) 0.090(2) Uani 1 1 d . . .
H27A H 0.3801 0.5028 0.4300 0.134 Uiso 1 1 calc R . .
H27B H 0.3143 0.3871 0.4218 0.134 Uiso 1 1 calc R . .
H27C H 0.2916 0.5247 0.3873 0.134 Uiso 1 1 calc R . .
F1 F 0.6435(3) 0.9465(5) -0.0256(3) 0.1050(16) Uani 1 1 d . . .
F2 F 0.7459(3) 0.8427(5) 0.0270(3) 0.0942(12) Uani 1 1 d . . .
F3 F 0.6721(3) 0.7508(4) -0.0588(2) 0.0945(14) Uani 1 1 d . . .
F4 F 0.3889(2) 0.5425(5) 0.1246(2) 0.0841(11) Uani 1 1 d . . .
F5 F 0.4666(3) 0.4344(4) 0.0545(2) 0.1022(15) Uani 1 1 d . . .
F6 F 0.4985(3) 0.4402(3) 0.1693(2) 0.0771(10) Uani 1 1 d . . .
F7 F 0.3188(3) 1.1331(4) 0.4402(2) 0.0858(12) Uani 1 1 d . . .
F8 F 0.3921(3) 1.0788(5) 0.5372(2) 0.0909(13) Uani 1 1 d . . .
F9 F 0.2838(3) 0.9691(4) 0.5016(2) 0.0783(11) Uani 1 1 d . . .
F10 F 0.6525(2) 0.7776(4) 0.3770(2) 0.0786(11) Uani 1 1 d . . .
F11 F 0.5785(2) 0.6108(3) 0.4004(2) 0.0708(10) Uani 1 1 d . . .
F12 F 0.6265(3) 0.7354(4) 0.4866(2) 0.0806(11) Uani 1 1 d . . .

loop_
_atom_site_aniso_label
_atom_site_aniso_U_11
_atom_site_aniso_U_22
_atom_site_aniso_U_33
_atom_site_aniso_U_23
_atom_site_aniso_U_13
_atom_site_aniso_U_12
Pt 0.03930(8) 0.03506(8) 0.03425(8) -0.00042(16) 0.00574(5) -0.00129(16)
N1 0.042(2) 0.035(2) 0.046(2) 0.0026(18) 0.0126(18) -0.0028(17)
N2 0.042(2) 0.045(2) 0.035(2) -0.0007(18) 0.0065(17) 0.0061(18)
N3 0.057(3) 0.077(4) 0.033(2) 0.001(2) 0.007(2) 0.018(3)
N4 0.040(2) 0.039(2) 0.034(2) 0.0006(18) 0.0054(16) 0.0022(18)
N5 0.051(2) 0.046(2) 0.049(3) -0.009(2) 0.009(2) -0.005(2)
C1 0.061(4) 0.043(3) 0.059(4) -0.001(3) 0.021(3) -0.002(3)
C2 0.088(5) 0.049(3) 0.089(5) -0.008(3) 0.030(4) -0.015(3)
C3 0.107(5) 0.048(4) 0.099(5) 0.006(4) 0.039(4) -0.023(4)
C4 0.089(4) 0.055(4) 0.065(4) 0.013(3) 0.032(3) -0.006(3)
C5 0.041(3) 0.045(3) 0.041(3) 0.014(3) 0.003(3) 0.004(3)
C6 0.045(3) 0.051(3) 0.036(3) 0.006(2) 0.002(2) 0.003(2)
C7 0.061(3) 0.056(3) 0.035(3) 0.009(2) 0.008(2) 0.017(3)
C8 0.064(3) 0.066(4) 0.037(3) -0.005(3) 0.004(2) 0.009(3)
C9 0.051(3) 0.053(3) 0.037(3) -0.005(2) 0.003(2) 0.003(2)
C10 0.080(5) 0.079(4) 0.050(4) 0.014(3) 0.026(3) 0.024(4)
C11 0.070(4) 0.074(4) 0.049(3) -0.021(3) 0.003(3) -0.014(3)
C12 0.089(5) 0.088(5) 0.040(3) -0.001(3) -0.001(3) 0.027(4)
C13 0.076(4) 0.072(4) 0.067(4) -0.005(3) -0.028(4) 0.021(3)
C14 0.051(3) 0.062(4) 0.083(5) -0.007(3) -0.009(3) 0.004(3)
C15 0.051(3) 0.047(3) 0.065(4) 0.006(3) 0.004(3) -0.007(2)
C16 0.047(3) 0.039(3) 0.038(3) -0.007(2) 0.006(2) 0.002(2)
C17 0.039(3) 0.041(3) 0.030(3) 0.001(2) 0.001(2) -0.005(2)
C18 0.049(3) 0.044(3) 0.038(3) -0.003(2) 0.011(2) -0.007(2)
C19 0.065(3) 0.051(3) 0.035(3) 0.003(2) 0.006(2) -0.004(2)
C20 0.045(3) 0.043(3) 0.043(3) 0.002(2) 0.001(2) -0.005(2)
C21 0.064(3) 0.055(3) 0.041(3) -0.002(3) 0.014(3) -0.007(3)
C22 0.050(3) 0.057(3) 0.047(3) 0.000(2) -0.003(2) -0.005(2)
C23 0.048(3) 0.041(3) 0.039(3) -0.001(2) 0.004(2) -0.004(2)
C24 0.058(3) 0.041(3) 0.056(3) 0.002(2) 0.017(3) -0.010(2)
C25 0.075(4) 0.066(4) 0.105(6) 0.028(4) 0.014(4) 0.003(4)
C26 0.069(4) 0.061(4) 0.088(5) -0.012(4) 0.011(3) -0.026(3)
C27 0.122(6) 0.070(5) 0.082(5) -0.004(4) 0.049(5) -0.019(4)
F1 0.140(4) 0.091(3) 0.092(3) 0.051(3) 0.065(3) 0.047(3)
F2 0.079(3) 0.112(3) 0.096(3) 0.020(3) 0.037(2) -0.003(3)
F3 0.127(4) 0.103(3) 0.060(3) 0.003(2) 0.045(3) 0.016(3)
F4 0.067(2) 0.102(3) 0.083(3) -0.012(2) -0.0012(19) -0.026(2)
F5 0.145(4) 0.091(3) 0.072(3) -0.043(2) 0.022(3) -0.041(3)
F6 0.103(3) 0.056(2) 0.073(2) -0.0009(18) 0.014(2) -0.0064(19)
F7 0.123(3) 0.064(2) 0.075(2) 0.0086(19) 0.040(2) 0.032(2)
F8 0.087(3) 0.114(3) 0.073(3) -0.047(2) 0.016(2) -0.004(2)
F9 0.077(2) 0.083(3) 0.080(3) -0.010(2) 0.043(2) -0.014(2)
F10 0.049(2) 0.103(3) 0.086(3) 0.018(2) 0.0179(19) 0.0050(18)
F11 0.077(2) 0.052(2) 0.082(3) -0.0018(18) -0.008(2) 0.0102(18)
F12 0.077(3) 0.102(3) 0.058(2) -0.0008(19) -0.021(2) 0.026(2)

loop_
_atom_type_symbol
_atom_type_description
_atom_type_scat_dispersion_real
_atom_type_scat_dispersion_imag
_atom_type_scat_source
C C 0.0033 0.0016 'International Tables Vol C Tables 4.2.6.8 and 6.1.1.4'
H H 0.0000 0.0000 'International Tables Vol C Tables 4.2.6.8 and 6.1.1.4'
N N 0.0061 0.0033 'International Tables Vol C Tables 4.2.6.8 and 6.1.1.4'
F F 0.0171 0.0103 'International Tables Vol C Tables 4.2.6.8 and 6.1.1.4'
Pt Pt -1.7033 8.3905 'International Tables Vol C Tables 4.2.6.8 and 6.1.1.4'

loop_
_geom_angle_atom_site_label_1
_geom_angle_atom_site_label_2
_geom_angle_atom_site_label_3
_geom_angle
_geom_angle_site_symmetry_1
_geom_angle_site_symmetry_3
_geom_angle_publ_flag
C23 Pt N2 100.73(19) . . ?
C23 Pt N4 85.35(18) . . ?
N2 Pt N4 173.76(18) . . ?
C23 Pt N1 175.37(19) . . ?
N2 Pt N1 79.66(16) . . ?
N4 Pt N1 94.16(16) . . ?
C1 N1 C5 120.3(5) . . ?
C1 N1 Pt 124.5(4) . . ?
C5 N1 Pt 115.2(4) . . ?
C9 N2 C6 107.3(4) . . ?
C9 N2 Pt 137.9(4) . . ?
C6 N2 Pt 114.7(3) . . ?
C12 N3 C16 117.1(5) . . ?
C17 N4 C20 106.3(4) . . ?
C17 N4 Pt 126.3(3) . . ?
C20 N4 Pt 127.3(3) . . ?
C23 N5 C24 171.7(5) . . ?
N1 C1 C2 122.3(6) . . ?
C1 C2 C3 118.9(6) . . ?
C4 C3 C2 119.2(6) . . ?
C3 C4 C5 120.1(6) . . ?
N1 C5 C4 119.1(6) . . ?
N1 C5 C6 113.7(5) . . ?
C4 C5 C6 127.2(5) . . ?
N2 C6 C7 108.7(5) . . ?
N2 C6 C5 116.6(5) . . ?
C7 C6 C5 134.7(5) . . ?
C8 C7 C6 106.6(5) . . ?
C8 C7 C10 124.3(5) . . ?
C6 C7 C10 129.0(6) . . ?
C7 C8 C9 108.3(5) . . ?
N2 C9 C8 109.0(5) . . ?
N2 C9 C11 124.7(5) . . ?
C8 C9 C11 126.3(5) . . ?
F2 C10 F1 105.2(7) . . ?
F2 C10 F3 105.1(5) . . ?
F1 C10 F3 106.4(5) . . ?
F2 C10 C7 113.5(5) . . ?
F1 C10 C7 114.7(5) . . ?
F3 C10 C7 111.2(6) . . ?
F6 C11 F5 106.9(6) . . ?
F6 C11 F4 105.1(5) . . ?
F5 C11 F4 106.1(5) . . ?
F6 C11 C9 114.0(5) . . ?
F5 C11 C9 110.7(5) . . ?
F4 C11 C9 113.4(6) . . ?
N3 C12 C13 124.4(6) . . ?
C12 C13 C14 118.7(6) . . ?
C13 C14 C15 118.8(6) . . ?
C14 C15 C16 119.2(6) . . ?
N3 C16 C15 121.8(5) . . ?
N3 C16 C17 115.7(5) . . ?
C15 C16 C17 122.5(5) . . ?
N4 C17 C18 109.3(5) . . ?
N4 C17 C16 120.6(5) . . ?
C18 C17 C16 130.0(5) . . ?
C19 C18 C17 107.0(5) . . ?
C19 C18 C21 124.2(5) . . ?
C17 C18 C21 128.6(5) . . ?
C20 C19 C18 106.2(5) . . ?
C19 C20 N4 111.1(5) . . ?
C19 C20 C22 126.8(5) . . ?
N4 C20 C22 122.1(5) . . ?
F7 C21 F9 105.4(5) . . ?
F7 C21 F8 106.6(5) . . ?
F9 C21 F8 104.4(4) . . ?
F7 C21 C18 114.2(4) . . ?
F9 C21 C18 114.4(5) . . ?
F8 C21 C18 111.0(5) . . ?
F10 C22 F12 106.5(5) . . ?
F10 C22 F11 104.7(5) . . ?
F12 C22 F11 104.9(5) . . ?
F10 C22 C20 114.5(5) . . ?
F12 C22 C20 111.0(5) . . ?
F11 C22 C20 114.4(5) . . ?
N5 C23 Pt 173.1(4) . . ?
N5 C24 C25 107.4(4) . . ?
N5 C24 C26 108.1(5) . . ?
C25 C24 C26 111.4(6) . . ?
N5 C24 C27 106.7(5) . . ?
C25 C24 C27 111.7(6) . . ?
C26 C24 C27 111.3(5) . . ?

loop_
_geom_bond_atom_site_label_1
_geom_bond_atom_site_label_2
_geom_bond_distance
_geom_bond_site_symmetry_2
_geom_bond_publ_flag
Pt C23 1.919(5) . ?
Pt N2 2.018(4) . ?
Pt N4 2.039(4) . ?
Pt N1 2.056(4) . ?
N1 C1 1.328(7) . ?
N1 C5 1.372(7) . ?
N2 C9 1.369(6) . ?
N2 C6 1.378(7) . ?
N3 C12 1.333(7) . ?
N3 C16 1.345(7) . ?
N4 C17 1.347(7) . ?
N4 C20 1.374(6) . ?
N5 C23 1.115(6) . ?
N5 C24 1.469(7) . ?
C1 C2 1.368(8) . ?
C2 C3 1.383(9) . ?
C3 C4 1.379(9) . ?
C4 C5 1.388(8) . ?
C5 C6 1.440(8) . ?
C6 C7 1.401(7) . ?
C7 C8 1.377(9) . ?
C7 C10 1.473(9) . ?
C8 C9 1.380(7) . ?
C9 C11 1.463(8) . ?
C10 F2 1.321(8) . ?
C10 F1 1.330(8) . ?
C10 F3 1.341(8) . ?
C11 F6 1.334(8) . ?
C11 F5 1.335(6) . ?
C11 F4 1.352(7) . ?
C12 C13 1.358(9) . ?
C13 C14 1.365(9) . ?
C14 C15 1.380(8) . ?
C15 C16 1.386(7) . ?
C16 C17 1.478(7) . ?
C17 C18 1.397(7) . ?
C18 C19 1.389(7) . ?
C18 C21 1.475(7) . ?
C19 C20 1.356(7) . ?
C20 C22 1.480(8) . ?
C21 F7 1.326(7) . ?
C21 F9 1.327(6) . ?
C21 F8 1.335(6) . ?
C22 F10 1.328(7) . ?
C22 F12 1.338(7) . ?
C22 F11 1.349(6) . ?
C24 C25 1.502(9) . ?
C24 C26 1.511(8) . ?
C24 C27 1.527(8) . ?
